data_7059120
loop_
_publ_author_name
'Zhang, Yunan'
'Zhang, Dajun'
'Zhang, Yu'
'Liu, Lixin'
'Zhang, Xuesong'
'Zhang, Lei'
'Zhang, Yunjie'
'Chang, Liang'
'Fan, Qiushuang'
'Zhang, Yongbiao'
'Xi, Jiaming'
'Zhang, Qiang'

_publ_section_title
;
 Improving solubility and avoiding hygroscopicity of tetrahydroberberine
 by forming hydrochloride salts by introducing solvents: [HTHB]Cl,
 [HTHB]Cl&#x00B7;CH3OH and [HTHB]Cl&#x00B7;CH3COOH
;
_journal_issue 22
_journal_name_full 'New Journal of Chemistry'
_journal_page_first 13268
_journal_paper_doi 10.1039/C7NJ02423A
_journal_volume 41
_journal_year 2017
_chemical_formula_moiety 'C20 H22 N O4, C H4 O, Cl'
_chemical_formula_sum 'C21 H26 Cl N O5'
_chemical_formula_weight 407.88
_space_group_crystal_system orthorhombic
_space_group_IT_number 61
_space_group_name_Hall '-P 2ac 2ab'
_space_group_name_H-M_alt 'P b c a'
_atom_sites_solution_hydrogens mixed
_audit_creation_method SHELXL-2014/7
_audit_update_record
;
2017-05-01 deposited with the CCDC.
2017-09-26 downloaded from the CCDC.
;
_cell_angle_alpha 90
_cell_angle_beta 90
_cell_angle_gamma 90
_cell_formula_units_Z 8
_cell_length_a 7.2610(4)
_cell_length_b 15.3853(8)
_cell_length_c 36.6862(19)
_cell_measurement_reflns_used 2071
_cell_measurement_temperature 293(2)
_cell_measurement_theta_max 26.1190
_cell_measurement_theta_min 4.1630
_cell_volume 4098.3(4)
_computing_structure_refinement 'SHELXL-2014/7 (Sheldrick, 2014)'
_diffrn_ambient_temperature 293(2)
_diffrn_measured_fraction_theta_full 0.994
_diffrn_measured_fraction_theta_max 0.994
_diffrn_measurement_device_type 'New Gemini, Dual, Cu at zero, EosS2'
_diffrn_radiation_type MoK\a
_diffrn_radiation_wavelength 0.71073
_diffrn_reflns_av_R_equivalents 0.0354
_diffrn_reflns_av_unetI/netI 0.0381
_diffrn_reflns_Laue_measured_fraction_full 0.994
_diffrn_reflns_Laue_measured_fraction_max 0.994
_diffrn_reflns_limit_h_max 8
_diffrn_reflns_limit_h_min -7
_diffrn_reflns_limit_k_max 17
_diffrn_reflns_limit_k_min -14
_diffrn_reflns_limit_l_max 42
_diffrn_reflns_limit_l_min -41
_diffrn_reflns_number 10277
_diffrn_reflns_point_group_measured_fraction_full 0.994
_diffrn_reflns_point_group_measured_fraction_max 0.994
_diffrn_reflns_theta_full 24.498
_diffrn_reflns_theta_max 24.498
_diffrn_reflns_theta_min 3.295
_exptl_absorpt_coefficient_mu 0.218
_exptl_absorpt_correction_T_max 1.00000
_exptl_absorpt_correction_T_min 0.41438
_exptl_absorpt_correction_type multi-scan
_exptl_crystal_colour yellow
_exptl_crystal_density_diffrn 1.322
_exptl_crystal_description block
_exptl_crystal_F_000 1728.0
_exptl_crystal_size_max 0.310
_exptl_crystal_size_mid 0.280
_exptl_crystal_size_min 0.240
_refine_diff_density_max 0.666
_refine_diff_density_min -0.783
_refine_diff_density_rms 0.197
_refine_ls_extinction_method none
_refine_ls_goodness_of_fit_ref 1.093
_refine_ls_hydrogen_treatment mixed
_refine_ls_matrix_type full
_refine_ls_number_parameters 261
_refine_ls_number_reflns 3412
_refine_ls_number_restraints 0
_refine_ls_restrained_S_all 1.093
_refine_ls_R_factor_all 0.0890
_refine_ls_R_factor_gt 0.0627
_refine_ls_shift/su_max 0.000
_refine_ls_shift/su_mean 0.000
_refine_ls_structure_factor_coef Fsqd
_refine_ls_weighting_details 'w=1/[\s^2^(Fo^2^)+(0.1412P)^2^+1.1713P] where P=(Fo^2^+2Fc^2^)/3'
_refine_ls_weighting_scheme calc
_refine_ls_wR_factor_gt 0.1810
_refine_ls_wR_factor_ref 0.2256
_reflns_Friedel_coverage 0.000
_reflns_number_gt 2619
_reflns_number_total 3412
_reflns_threshold_expression 'I > 2\s(I)'
_cod_data_source_file c7nj02423a2.cif
_cod_data_source_block shelx_CCDC2
_cod_database_code 7059120
_shelx_shelxl_version_number 2014/7
_shelx_space_group_comment
;
The symmetry employed for this shelxl refinement is uniquely defined
by the following loop, which should always be used as a source of
symmetry information in preference to the above space-group names.
They are only intended as comments.
;
_shelx_estimated_absorpt_t_min 0.755
_shelx_estimated_absorpt_t_max 0.802

loop_
_space_group_symop_operation_xyz
'x, y, z'
'-x+1/2, -y, z+1/2'
'-x, y+1/2, -z+1/2'
'x+1/2, -y+1/2, -z'
'-x, -y, -z'
'x-1/2, y, -z-1/2'
'x, -y-1/2, z-1/2'
'-x-1/2, y-1/2, z'

loop_
_atom_site_label
_atom_site_type_symbol
_atom_site_fract_x
_atom_site_fract_y
_atom_site_fract_z
_atom_site_U_iso_or_equiv
_atom_site_adp_type
_atom_site_occupancy
_atom_site_site_symmetry_order
_atom_site_calc_flag
_atom_site_refinement_flags_posn
_atom_site_refinement_flags_adp
H1N H 0.664(5) 0.496(2) 0.6040(8) 0.036(10) Uiso 1 1 d . .
O5 O 0.9455(5) 0.6755(2) 0.87581(11) 0.0968(11) Uani 1 1 d . .
H5 H 0.9333 0.6233 0.8797 0.145 Uiso 1 1 calc R U
Cl1 Cl 0.35279(11) 0.48554(6) 0.60015(2) 0.0517(3) Uani 1 1 d . .
O4 O 0.8093(4) 0.47691(17) 0.77019(6) 0.0584(7) Uani 1 1 d . .
O3 O 0.8158(3) 0.59045(14) 0.71237(6) 0.0497(6) Uani 1 1 d . .
N1 N 0.7758(4) 0.50532(16) 0.60489(6) 0.0355(6) Uani 1 1 d . .
O2 O 0.8281(4) 0.30091(16) 0.45322(6) 0.0580(7) Uani 1 1 d . .
C16 C 0.8685(4) 0.41926(19) 0.59788(7) 0.0352(7) Uani 1 1 d . .
H16 H 0.9993 0.4253 0.6040 0.042 Uiso 1 1 calc R U
O1 O 0.9255(4) 0.20468(15) 0.49758(6) 0.0571(6) Uani 1 1 d . .
C9 C 0.8061(4) 0.4725(2) 0.67128(8) 0.0376(7) Uani 1 1 d . .
C17 C 0.8545(4) 0.39345(19) 0.55816(7) 0.0359(7) Uani 1 1 d . .
C5 C 0.7978(4) 0.4516(2) 0.53112(8) 0.0401(7) Uani 1 1 d . .
C14 C 0.7930(4) 0.3841(2) 0.66336(8) 0.0379(7) Uani 1 1 d . .
C6 C 0.7479(5) 0.5439(2) 0.54029(8) 0.0452(8) Uani 1 1 d . .
H6A H 0.6149 0.5495 0.5409 0.054 Uiso 1 1 calc R U
H6B H 0.7943 0.5821 0.5214 0.054 Uiso 1 1 calc R U
C4 C 0.7864(4) 0.4251(2) 0.49451(8) 0.0447(8) Uani 1 1 d . .
H4 H 0.7489 0.4635 0.4764 0.054 Uiso 1 1 calc R U
C3 C 0.8320(4) 0.3417(2) 0.48641(8) 0.0435(8) Uani 1 1 d . .
C8 C 0.8194(5) 0.5402(2) 0.64194(8) 0.0432(8) Uani 1 1 d . .
H8A H 0.7349 0.5872 0.6475 0.052 Uiso 1 1 calc R U
H8B H 0.9431 0.5640 0.6418 0.052 Uiso 1 1 calc R U
C12 C 0.7959(5) 0.3544(2) 0.72795(8) 0.0483(8) Uani 1 1 d . .
H12 H 0.7931 0.3142 0.7469 0.058 Uiso 1 1 calc R U
C2 C 0.8901(4) 0.28435(19) 0.51297(8) 0.0409(7) Uani 1 1 d . .
C1 C 0.9040(4) 0.30737(19) 0.54863(8) 0.0413(7) Uani 1 1 d . .
H1 H 0.9444 0.2680 0.5661 0.050 Uiso 1 1 calc R U
C15 C 0.7835(4) 0.35395(19) 0.62416(7) 0.0395(7) Uani 1 1 d . .
H15A H 0.6557 0.3445 0.6175 0.047 Uiso 1 1 calc R U
H15B H 0.8475 0.2989 0.6219 0.047 Uiso 1 1 calc R U
C7 C 0.8262(5) 0.5717(2) 0.57671(8) 0.0455(8) Uani 1 1 d . .
H7A H 0.9591 0.5767 0.5750 0.055 Uiso 1 1 calc R U
H7B H 0.7767 0.6280 0.5835 0.055 Uiso 1 1 calc R U
C13 C 0.7897(4) 0.3258(2) 0.69218(8) 0.0437(8) Uani 1 1 d . .
H13 H 0.7833 0.2665 0.6874 0.052 Uiso 1 1 calc R U
C10 C 0.8131(4) 0.5016(2) 0.70709(8) 0.0403(7) Uani 1 1 d . .
C11 C 0.8062(4) 0.4421(2) 0.73573(8) 0.0444(8) Uani 1 1 d . .
C20 C 0.8011(5) 0.4188(3) 0.80039(9) 0.0632(10) Uani 1 1 d . .
H20A H 0.6898 0.3852 0.7991 0.095 Uiso 1 1 calc R U
H20C H 0.8024 0.4514 0.8227 0.095 Uiso 1 1 calc R U
H20B H 0.9055 0.3805 0.7998 0.095 Uiso 1 1 calc R U
C19 C 0.9664(6) 0.6254(3) 0.73253(11) 0.0702(11) Uani 1 1 d . .
H19B H 0.9552 0.6089 0.7577 0.105 Uiso 1 1 calc R U
H19C H 0.9656 0.6876 0.7306 0.105 Uiso 1 1 calc R U
H19A H 1.0800 0.6032 0.7229 0.105 Uiso 1 1 calc R U
C18 C 0.8947(5) 0.2151(2) 0.45991(9) 0.0590(9) Uani 1 1 d . .
H18B H 0.8051 0.1728 0.4516 0.071 Uiso 1 1 calc R U
H18A H 1.0086 0.2057 0.4467 0.071 Uiso 1 1 calc R U
C21 C 0.7847(14) 0.7076(6) 0.8558(2) 0.222(6) Uani 1 1 d . .
H21C H 0.6755 0.6980 0.8699 0.332 Uiso 1 1 calc R U
H21A H 0.7746 0.6773 0.8330 0.332 Uiso 1 1 calc R U
H21B H 0.7987 0.7687 0.8512 0.332 Uiso 1 1 calc R U

loop_
_atom_site_aniso_label
_atom_site_aniso_U_11
_atom_site_aniso_U_22
_atom_site_aniso_U_33
_atom_site_aniso_U_23
_atom_site_aniso_U_13
_atom_site_aniso_U_12
O5 0.082(2) 0.075(2) 0.133(3) 0.017(2) -0.005(2) -0.0203(18)
Cl1 0.0347(5) 0.0629(6) 0.0575(6) 0.0046(4) -0.0020(3) -0.0060(4)
O4 0.0697(17) 0.0676(16) 0.0380(12) 0.0011(11) -0.0017(11) 0.0096(13)
O3 0.0501(14) 0.0454(12) 0.0537(13) -0.0049(10) -0.0109(10) 0.0077(10)
N1 0.0280(16) 0.0373(14) 0.0411(14) 0.0081(10) -0.0001(11) -0.0036(11)
O2 0.0713(18) 0.0607(15) 0.0419(12) 0.0000(11) 0.0037(11) -0.0047(12)
C16 0.0270(16) 0.0358(15) 0.0429(16) 0.0076(12) 0.0000(12) 0.0022(12)
O1 0.0677(16) 0.0525(14) 0.0510(13) -0.0010(11) 0.0064(12) 0.0019(12)
C9 0.0288(15) 0.0437(16) 0.0404(15) 0.0061(13) -0.0020(12) -0.0005(12)
C17 0.0263(15) 0.0424(16) 0.0389(15) 0.0104(13) 0.0011(11) -0.0026(12)
C5 0.0307(16) 0.0439(17) 0.0455(16) 0.0133(14) 0.0000(13) -0.0057(13)
C14 0.0322(16) 0.0435(17) 0.0381(15) 0.0073(13) 0.0006(12) 0.0002(13)
C6 0.0445(18) 0.0445(17) 0.0467(16) 0.0164(14) 0.0018(14) 0.0033(15)
C4 0.0425(18) 0.0526(19) 0.0389(15) 0.0131(14) 0.0019(13) -0.0022(15)
C3 0.0344(17) 0.058(2) 0.0379(16) 0.0085(15) 0.0026(12) -0.0089(14)
C8 0.0469(19) 0.0386(16) 0.0443(17) 0.0022(14) -0.0032(14) -0.0037(14)
C12 0.047(2) 0.055(2) 0.0427(17) 0.0129(15) 0.0025(14) 0.0043(15)
C2 0.0306(16) 0.0436(16) 0.0487(17) 0.0042(14) 0.0072(13) -0.0013(13)
C1 0.0325(16) 0.0475(17) 0.0439(16) 0.0112(14) 0.0003(13) 0.0039(13)
C15 0.0427(17) 0.0374(15) 0.0385(15) 0.0068(13) -0.0022(13) -0.0043(13)
C7 0.050(2) 0.0365(16) 0.0503(17) 0.0126(14) 0.0036(14) -0.0038(14)
C13 0.0457(19) 0.0420(17) 0.0435(16) 0.0100(14) 0.0012(14) 0.0003(14)
C10 0.0328(16) 0.0447(17) 0.0433(16) 0.0020(14) -0.0022(13) 0.0048(12)
C11 0.0362(17) 0.057(2) 0.0398(16) 0.0016(15) -0.0006(13) 0.0068(14)
C20 0.057(2) 0.091(3) 0.0417(18) 0.0098(19) -0.0002(16) 0.011(2)
C19 0.059(3) 0.062(2) 0.089(3) -0.009(2) -0.023(2) -0.0043(19)
C18 0.050(2) 0.070(2) 0.057(2) -0.0107(18) 0.0041(16) 0.0033(19)
C21 0.263(11) 0.215(9) 0.187(7) 0.149(7) -0.115(7) -0.162(8)

loop_
_atom_type_symbol
_atom_type_description
_atom_type_scat_dispersion_real
_atom_type_scat_dispersion_imag
_atom_type_scat_source
C C 0.0033 0.0016 'International Tables Vol C Tables 4.2.6.8 and 6.1.1.4'
H H 0.0000 0.0000 'International Tables Vol C Tables 4.2.6.8 and 6.1.1.4'
N N 0.0061 0.0033 'International Tables Vol C Tables 4.2.6.8 and 6.1.1.4'
O O 0.0106 0.0060 'International Tables Vol C Tables 4.2.6.8 and 6.1.1.4'
Cl Cl 0.1484 0.1585 'International Tables Vol C Tables 4.2.6.8 and 6.1.1.4'

loop_
_geom_angle_atom_site_label_1
_geom_angle_atom_site_label_2
_geom_angle_atom_site_label_3
_geom_angle
C21 O5 H5 109.5
C11 O4 C20 118.0(3)
C10 O3 C19 117.2(3)
C8 N1 C7 109.3(2)
C8 N1 C16 112.1(2)
C7 N1 C16 111.8(2)
C8 N1 H1N 108(2)
C7 N1 H1N 110(2)
C16 N1 H1N 106(2)
C3 O2 C18 105.3(2)
N1 C16 C17 111.4(2)
N1 C16 C15 106.9(2)
C17 C16 C15 114.2(2)
N1 C16 H16 108.1
C17 C16 H16 108.1
C15 C16 H16 108.1
C2 O1 C18 105.8(2)
C10 C9 C14 121.0(3)
C10 C9 C8 116.9(3)
C14 C9 C8 122.1(3)
C5 C17 C1 119.9(3)
C5 C17 C16 122.3(3)
C1 C17 C16 117.8(3)
C17 C5 C4 120.6(3)
C17 C5 C6 121.1(3)
C4 C5 C6 118.3(3)
C13 C14 C9 118.2(3)
C13 C14 C15 121.7(3)
C9 C14 C15 120.0(3)
C5 C6 C7 112.0(2)
C5 C6 H6A 109.2
C7 C6 H6A 109.2
C5 C6 H6B 109.2
C7 C6 H6B 109.2
H6A C6 H6B 107.9
C3 C4 C5 118.0(3)
C3 C4 H4 121.0
C5 C4 H4 121.0
C4 C3 O2 128.5(3)
C4 C3 C2 121.6(3)
O2 C3 C2 110.0(3)
N1 C8 C9 112.9(3)
N1 C8 H8A 109.0
C9 C8 H8A 109.0
N1 C8 H8B 109.0
C9 C8 H8B 109.0
H8A C8 H8B 107.8
C11 C12 C13 120.5(3)
C11 C12 H12 119.7
C13 C12 H12 119.7
C1 C2 O1 127.9(3)
C1 C2 C3 122.4(3)
O1 C2 C3 109.7(3)
C2 C1 C17 117.6(3)
C2 C1 H1 121.2
C17 C1 H1 121.2
C14 C15 C16 112.4(2)
C14 C15 H15A 109.1
C16 C15 H15A 109.1
C14 C15 H15B 109.1
C16 C15 H15B 109.1
H15A C15 H15B 107.9
N1 C7 C6 108.9(3)
N1 C7 H7A 109.9
C6 C7 H7A 109.9
N1 C7 H7B 109.9
C6 C7 H7B 109.9
H7A C7 H7B 108.3
C12 C13 C14 121.1(3)
C12 C13 H13 119.4
C14 C13 H13 119.4
O3 C10 C9 116.9(3)
O3 C10 C11 123.0(3)
C9 C10 C11 120.0(3)
O4 C11 C12 124.9(3)
O4 C11 C10 115.9(3)
C12 C11 C10 119.2(3)
O4 C20 H20A 109.5
O4 C20 H20C 109.5
H20A C20 H20C 109.5
O4 C20 H20B 109.5
H20A C20 H20B 109.5
H20C C20 H20B 109.5
O3 C19 H19B 109.5
O3 C19 H19C 109.5
H19B C19 H19C 109.5
O3 C19 H19A 109.5
H19B C19 H19A 109.5
H19C C19 H19A 109.5
O1 C18 O2 109.1(3)
O1 C18 H18B 109.9
O2 C18 H18B 109.9
O1 C18 H18A 109.9
O2 C18 H18A 109.9
H18B C18 H18A 108.3
O5 C21 H21C 109.5
O5 C21 H21A 109.5
H21C C21 H21A 109.5
O5 C21 H21B 109.5
H21C C21 H21B 109.5
H21A C21 H21B 109.5

loop_
_geom_bond_atom_site_label_1
_geom_bond_atom_site_label_2
_geom_bond_distance
O5 C21 1.466(9)
O5 H5 0.8200
O4 C11 1.373(4)
O4 C20 1.425(4)
O3 C10 1.381(4)
O3 C19 1.425(4)
N1 C8 1.495(4)
N1 C7 1.499(4)
N1 C16 1.508(4)
N1 H1N 0.82(4)
O2 C3 1.370(4)
O2 C18 1.427(4)
C16 C17 1.514(4)
C16 C15 1.523(4)
C16 H16 0.9800
O1 C2 1.374(4)
O1 C18 1.409(4)
C9 C10 1.389(4)
C9 C14 1.394(4)
C9 C8 1.501(4)
C17 C5 1.398(4)
C17 C1 1.416(4)
C5 C4 1.406(4)
C5 C6 1.503(4)
C14 C13 1.387(4)
C14 C15 1.513(4)
C6 C7 1.514(4)
C6 H6A 0.9700
C6 H6B 0.9700
C4 C3 1.359(5)
C4 H4 0.9300
C3 C2 1.380(4)
C8 H8A 0.9700
C8 H8B 0.9700
C12 C11 1.381(5)
C12 C13 1.384(4)
C12 H12 0.9300
C2 C1 1.359(4)
C1 H1 0.9300
C15 H15A 0.9700
C15 H15B 0.9700
C7 H7A 0.9700
C7 H7B 0.9700
C13 H13 0.9300
C10 C11 1.395(5)
C20 H20A 0.9600
C20 H20C 0.9600
C20 H20B 0.9600
C19 H19B 0.9600
C19 H19C 0.9600
C19 H19A 0.9600
C18 H18B 0.9700
C18 H18A 0.9700
C21 H21C 0.9600
C21 H21A 0.9600
C21 H21B 0.9600

loop_
_geom_hbond_atom_site_label_D
_geom_hbond_atom_site_label_H
_geom_hbond_atom_site_label_A
_geom_hbond_distance_DH
_geom_hbond_distance_HA
_geom_hbond_distance_DA
_geom_hbond_angle_DHA
_geom_hbond_site_symmetry_A
O5 H5 Cl1 0.82 2.32 3.126(3) 167.8 6_657
C16 H16 Cl1 0.98 2.73 3.662(3) 158.5 1_655
C6 H6B O1 0.97 2.62 3.188(4) 117.6 8_765
C8 H8A O5 0.97 2.64 3.483(5) 144.8 6_557
C15 H15B O5 0.97 2.42 3.379(4) 168.2 3_746
C7 H7A O2 0.97 2.65 3.369(4) 131.4 5_766
C20 H20C Cl1 0.96 2.90 3.809(4) 158.0 6_657
C19 H19B O4 0.96 2.34 2.903(5) 117.2 .
C19 H19A O4 0.96 2.57 3.380(5) 142.0 6_657

loop_
_geom_torsion_atom_site_label_1
_geom_torsion_atom_site_label_2
_geom_torsion_atom_site_label_3
_geom_torsion_atom_site_label_4
_geom_torsion
C8 N1 C16 C17 -168.8(2)
C7 N1 C16 C17 -45.6(3)
C8 N1 C16 C15 65.9(3)
C7 N1 C16 C15 -170.9(2)
N1 C16 C17 C5 12.6(4)
C15 C16 C17 C5 133.7(3)
N1 C16 C17 C1 -168.4(3)
C15 C16 C17 C1 -47.2(4)
C1 C17 C5 C4 1.0(4)
C16 C17 C5 C4 -179.9(3)
C1 C17 C5 C6 -178.8(3)
C16 C17 C5 C6 0.2(4)
C10 C9 C14 C13 -0.9(4)
C8 C9 C14 C13 177.1(3)
C10 C9 C14 C15 179.3(3)
C8 C9 C14 C15 -2.6(4)
C17 C5 C6 C7 19.3(4)
C4 C5 C6 C7 -160.5(3)
C17 C5 C4 C3 0.1(4)
C6 C5 C4 C3 179.9(3)
C5 C4 C3 O2 178.6(3)
C5 C4 C3 C2 -0.8(5)
C18 O2 C3 C4 178.2(3)
C18 O2 C3 C2 -2.4(3)
C7 N1 C8 C9 -169.4(3)
C16 N1 C8 C9 -44.9(4)
C10 C9 C8 N1 -169.3(3)
C14 C9 C8 N1 12.6(4)
C18 O1 C2 C1 -178.7(3)
C18 O1 C2 C3 2.4(4)
C4 C3 C2 C1 0.5(5)
O2 C3 C2 C1 -179.0(3)
C4 C3 C2 O1 179.5(3)
O2 C3 C2 O1 0.0(4)
O1 C2 C1 C17 -178.2(3)
C3 C2 C1 C17 0.6(5)
C5 C17 C1 C2 -1.3(4)
C16 C17 C1 C2 179.6(3)
C13 C14 C15 C16 -155.5(3)
C9 C14 C15 C16 24.2(4)
N1 C16 C15 C14 -53.9(3)
C17 C16 C15 C14 -177.5(2)
C8 N1 C7 C6 -168.9(3)
C16 N1 C7 C6 66.4(3)
C5 C6 C7 N1 -51.0(4)
C11 C12 C13 C14 -0.3(5)
C9 C14 C13 C12 1.2(5)
C15 C14 C13 C12 -179.1(3)
C19 O3 C10 C9 -123.1(3)
C19 O3 C10 C11 60.7(4)
C14 C9 C10 O3 -176.5(3)
C8 C9 C10 O3 5.3(4)
C14 C9 C10 C11 -0.3(4)
C8 C9 C10 C11 -178.4(3)
C20 O4 C11 C12 -0.1(5)
C20 O4 C11 C10 179.5(3)
C13 C12 C11 O4 178.7(3)
C13 C12 C11 C10 -0.9(5)
O3 C10 C11 O4 -2.4(4)
C9 C10 C11 O4 -178.4(3)
O3 C10 C11 C12 177.2(3)
C9 C10 C11 C12 1.2(5)
C2 O1 C18 O2 -3.9(4)
C3 O2 C18 O1 3.9(4)
